data_7704677
loop_
_publ_author_name
'Paul, Aparup'
'Viciano-Chumillas, Marta'
'Puschmann, Horst'
'Cano, Joan'
'Manna, Subal Chandra'

_publ_section_title
;
 Field-induced slow magnetic relaxation in mixed valence di- and
 tri-nuclear Co<sup>II</sup>-Co<sup>III</sup> complexes.
;
_journal_issue 27
_journal_name_full 'Dalton transactions (Cambridge, England : 2003)'
_journal_page_first 9516
_journal_page_last 9528
_journal_paper_doi 10.1039/d0dt00588f
_journal_volume 49
_journal_year 2020
_chemical_formula_moiety 'C44 H52 Co3 N4 O20, 2(H2 O)'
_chemical_formula_sum 'C44 H56 Co3 N4 O22'
_chemical_formula_weight 1169.71
_space_group_crystal_system monoclinic
_space_group_IT_number 15
_space_group_name_Hall '-I 2ya'
_space_group_name_H-M_alt 'I 1 2/a 1'
_atom_sites_solution_hydrogens mixed
_atom_sites_solution_primary iterative
_audit_creation_date 2017-03-07
_audit_creation_method
;
Olex2 1.2-dev
(compiled 2017.02.02 svn.r3383 for OlexSys, GUI svn.r3563)
;
_audit_update_record
;
2020-01-27 deposited with the CCDC.	2020-06-02 downloaded from the CCDC.
;
_cell_angle_alpha 90
_cell_angle_beta 96.509(4)
_cell_angle_gamma 90
_cell_formula_units_Z 4
_cell_length_a 13.7106(5)
_cell_length_b 9.7609(6)
_cell_length_c 35.2338(14)
_cell_measurement_reflns_used 6496
_cell_measurement_temperature 120(2)
_cell_measurement_theta_max 25.5740
_cell_measurement_theta_min 2.1560
_cell_volume 4684.9(4)
_computing_cell_refinement
;
CrysAlisPro, Agilent Technologies,
Version 1.171.38.7t (release 04-09-2014 CrysAlis171 .NET)
(compiled Sep  4 2014,14:28:23)
;
_computing_data_collection
;
CrysAlisPro, Agilent Technologies,
Version 1.171.38.7t (release 04-09-2014 CrysAlis171 .NET)
(compiled Sep  4 2014,14:28:23)
;
_computing_data_reduction
;
CrysAlisPro, Agilent Technologies,
Version 1.171.38.7t (release 04-09-2014 CrysAlis171 .NET)
(compiled Sep  4 2014,14:28:23)
;
_computing_molecular_graphics 'Olex2 (Dolomanov et al., 2009)'
_computing_publication_material 'Olex2 (Dolomanov et al., 2009)'
_computing_structure_refinement 'ShelXL (Sheldrick, 2015)'
_computing_structure_solution 'olex2.solve (Bourhis et al., 2015)'
_diffrn_ambient_temperature 120(2)
_diffrn_detector 'CCD plate'
_diffrn_detector_area_resol_mean 8.0756
_diffrn_detector_type Sapphire3
_diffrn_measured_fraction_theta_full 1.000
_diffrn_measured_fraction_theta_max 1.000
_diffrn_measurement_details
;
#__ type_ start__ end____ width___ exp.time_
  1 omega  -24.00   22.00   1.0000   25.0000
omega____ theta____ kappa____ phi______ frames
    -      -20.1554 -100.0000  150.0000 46

#__ type_ start__ end____ width___ exp.time_
  2 omega  -24.00   22.00   1.0000   25.0000
omega____ theta____ kappa____ phi______ frames
    -      -20.1554 -100.0000    0.0000 46

#__ type_ start__ end____ width___ exp.time_
  3 omega  -24.00   22.00   1.0000   25.0000
omega____ theta____ kappa____ phi______ frames
    -      -20.1554 -100.0000  -90.0000 46

#__ type_ start__ end____ width___ exp.time_
  4 omega   -5.00   93.00   1.0000   25.0000
omega____ theta____ kappa____ phi______ frames
    -       20.9366   38.0000 -180.0000 98

#__ type_ start__ end____ width___ exp.time_
  5 omega   35.00   97.00   1.0000   25.0000
omega____ theta____ kappa____ phi______ frames
    -       20.9366  178.0000   60.0000 62

#__ type_ start__ end____ width___ exp.time_
  6 omega    0.00   90.00   1.0000   25.0000
omega____ theta____ kappa____ phi______ frames
    -       20.9366   57.0000  -90.0000 90

#__ type_ start__ end____ width___ exp.time_
  7 omega  -23.00   94.00   1.0000   25.0000
omega____ theta____ kappa____ phi______ frames
    -       20.9366   19.0000  -60.0000 117

#__ type_ start__ end____ width___ exp.time_
  8 omega  -51.00   46.00   1.0000   25.0000
omega____ theta____ kappa____ phi______ frames
    -       20.9366  -38.0000    0.0000 97

#__ type_ start__ end____ width___ exp.time_
  9 omega  -96.00  -35.00   1.0000   25.0000
omega____ theta____ kappa____ phi______ frames
    -      -20.1554 -178.0000   90.0000 61

#__ type_ start__ end____ width___ exp.time_
 10 omega  -48.00   42.00   1.0000   25.0000
omega____ theta____ kappa____ phi______ frames
    -       20.9366  -57.0000 -120.0000 90

#__ type_ start__ end____ width___ exp.time_
 11 omega  -24.00   29.00   1.0000   25.0000
omega____ theta____ kappa____ phi______ frames
    -       20.9366 -100.0000  120.0000 53

#__ type_ start__ end____ width___ exp.time_
 12 omega    0.00   90.00   1.0000   25.0000
omega____ theta____ kappa____ phi______ frames
    -       20.9366   57.0000   30.0000 90
;
_diffrn_measurement_device 'four-circle diffractometer'
_diffrn_measurement_device_type 'Xcalibur, Sapphire3'
_diffrn_measurement_method '\w scans'
_diffrn_orient_matrix_UB_11 0.0031194000
_diffrn_orient_matrix_UB_12 -0.0549300000
_diffrn_orient_matrix_UB_13 0.0132737000
_diffrn_orient_matrix_UB_21 0.0182270000
_diffrn_orient_matrix_UB_22 0.0456728000
_diffrn_orient_matrix_UB_23 0.0147908000
_diffrn_orient_matrix_UB_31 -0.0486530000
_diffrn_orient_matrix_UB_32 0.0135190000
_diffrn_orient_matrix_UB_33 0.0039347000
_diffrn_radiation_monochromator graphite
_diffrn_radiation_probe x-ray
_diffrn_radiation_type MoK\a
_diffrn_radiation_wavelength 0.71073
_diffrn_reflns_av_R_equivalents 0.1130
_diffrn_reflns_av_unetI/netI 0.0642
_diffrn_reflns_Laue_measured_fraction_full 1.000
_diffrn_reflns_Laue_measured_fraction_max 1.000
_diffrn_reflns_limit_h_max 16
_diffrn_reflns_limit_h_min -16
_diffrn_reflns_limit_k_max 11
_diffrn_reflns_limit_k_min -11
_diffrn_reflns_limit_l_max 41
_diffrn_reflns_limit_l_min -41
_diffrn_reflns_number 34583
_diffrn_reflns_point_group_measured_fraction_full 1.000
_diffrn_reflns_point_group_measured_fraction_max 1.000
_diffrn_reflns_theta_full 24.996
_diffrn_reflns_theta_max 24.996
_diffrn_reflns_theta_min 2.166
_diffrn_source 'Enhance (Mo) X-ray Source'
_diffrn_source_current 35
_diffrn_source_voltage 50
_exptl_absorpt_coefficient_mu 1.141
_exptl_absorpt_correction_T_max 0.876
_exptl_absorpt_correction_T_min 0.303
_exptl_absorpt_correction_type analytical
_exptl_absorpt_process_details
;
CrysAlisPro, Agilent Technologies,
Version 1.171.38.7t (release 04-09-2014 CrysAlis171 .NET)
(compiled Sep  4 2014,14:28:23)
Analytical numeric absorption correction using a multifaceted crystal
			model based on expressions derived by R.C. Clark & J.S. Reid.
(Clark, R. C. & Reid, J. S. (1995). Acta Cryst. A51, 887-897)
Empirical absorption correction using spherical harmonics,
 implemented in SCALE3 ABSPACK scaling algorithm.
;
_exptl_crystal_colour 'dull dark brown'
_exptl_crystal_colour_lustre dull
_exptl_crystal_colour_modifier dark
_exptl_crystal_colour_primary brown
_exptl_crystal_density_diffrn 1.658
_exptl_crystal_description plate
_exptl_crystal_F_000 2420
_exptl_crystal_recrystallization_method 'The material was recrystallised from water by slow evaporation'
_exptl_crystal_size_max 0.147
_exptl_crystal_size_mid 0.140
_exptl_crystal_size_min 0.010
_refine_diff_density_max 0.526
_refine_diff_density_min -0.440
_refine_diff_density_rms 0.091
_refine_ls_extinction_method none
_refine_ls_goodness_of_fit_ref 1.198
_refine_ls_hydrogen_treatment constr
_refine_ls_matrix_type full
_refine_ls_number_parameters 337
_refine_ls_number_reflns 4120
_refine_ls_number_restraints 324
_refine_ls_restrained_S_all 1.152
_refine_ls_R_factor_all 0.0770
_refine_ls_R_factor_gt 0.0615
_refine_ls_shift/su_max 0.001
_refine_ls_shift/su_mean 0.000
_refine_ls_structure_factor_coef Fsqd
_refine_ls_weighting_details 'w=1/[\s^2^(Fo^2^)+(0.0330P)^2^+11.8780P] where P=(Fo^2^+2Fc^2^)/3'
_refine_ls_weighting_scheme calc
_refine_ls_wR_factor_gt 0.1084
_refine_ls_wR_factor_ref 0.1143
_reflns_Friedel_coverage 0.000
_reflns_number_gt 3567
_reflns_number_total 4120
_reflns_threshold_expression 'I > 2\s(I)'
_cod_data_source_file d0dt00588f2.cif
_cod_data_source_block icvu_243
_cod_depositor_comments 'Adding full bibliography for 7704677--7704678.cif.'
_cod_original_cell_volume 4684.8(4)
_cod_database_code 7704677
_shelx_shelxl_version_number 2016/6
_audit_section_references
;
Bourhis, L.J., Dolomanov, O.V., Gildea, R.J., Howard, J.A.K., Puschmann, H.
 (2013). in preparation.

Bourhis, L.J., Dolomanov, O.V., Gildea, R.J., Howard, J.A.K., Puschmann, H.
 (2015). Acta Cryst. A71, 59-75.

Dolomanov, O.V., Bourhis, L.J., Gildea, R.J, Howard, J.A.K. & Puschmann, H.
 (2009), J. Appl. Cryst. 42, 339-341.

Sheldrick, G.M. (2015). Acta Cryst. C71, 3-8.
;
_chemical_oxdiff_formula C44H56Co3N4O22
_shelx_space_group_comment
;
The symmetry employed for this shelxl refinement is uniquely defined
by the following loop, which should always be used as a source of
symmetry information in preference to the above space-group names.
They are only intended as comments.
;
_reflns_odcompleteness_completeness 99.96
_reflns_odcompleteness_iscentric 1
_reflns_odcompleteness_theta 26.32
_olex2_refinement_description
;
1. Fixed Uiso
 At 1.2 times of:
  All C(H) groups, All C(H,H) groups
 At 1.5 times of:
  All C(H,H,H) groups, All O(H,H) groups
2. Rigid body (RIGU) restrains
 O22, O21, C21, Co1, O23, C22, O12, N11, N21, O11, Co2, C23, C210, C110, C13,
 C14, C24, C11, O2W, O1W, C25, C29, C15, C19, C12, O13, C26, O24, C28, C16, O14,
  C18, C27, C211, C17, C111
 with sigma for 1-2 distances of 0.004 and sigma for 1-3 distances of 0.004
3.a Free rotating group:
 O3W(H3WA,H3WB)
3.b Rotating group:
 O2W(H2WA,H2WB), O1W(H1WA,H1WB)
3.c Secondary CH2 refined with riding coordinates:
 C22(H22A,H22B), C23(H23A,H23B), C12(H12A,H12B), C13(H13A,H13B)
3.d Aromatic/amide H refined with riding coordinates:
 C24(H24), C28(H28), C27(H27), C26(H26), C14(H14), C18(H18), C17(H17), C16(H16)
3.e Idealised Me refined as rotating group:
 C211(H21A,H21B,H21C), C111(H11A,H11B,H11C)
;
_olex2_date_sample_data_collection 2015-01-26
_olex2_diffrn_ambient_temperature_device 'Oxford Cryosystems 700 Plus Series'
_olex2_exptl_crystal_mounting_method 'The crystal was mounted on a hair in perfluoroether oil'
_olex2_submission_original_sample_id ICVU_243
_olex2_submission_special_instructions 'No special instructions were received'

loop_
_space_group_symop_operation_xyz
'x, y, z'
'-x+1/2, y, -z'
'x+1/2, y+1/2, z+1/2'
'-x+1, y+1/2, -z+1/2'
'-x, -y, -z'
'x-1/2, -y, z'
'-x+1/2, -y+1/2, -z+1/2'
'x, -y+1/2, z+1/2'

loop_
_atom_site_label
_atom_site_type_symbol
_atom_site_fract_x
_atom_site_fract_y
_atom_site_fract_z
_atom_site_U_iso_or_equiv
_atom_site_adp_type
_atom_site_occupancy
_atom_site_site_symmetry_order
_atom_site_calc_flag
_atom_site_refinement_flags_posn
_atom_site_refinement_flags_adp
_atom_site_refinement_flags_occupancy
_atom_site_disorder_assembly
_atom_site_disorder_group
O21 O 0.76474(19) 0.9106(3) 0.44050(8) 0.0122(6) Uani 1 1 d . U . . .
O23 O 0.85116(19) 1.0337(3) 0.48488(8) 0.0162(7) Uani 1 1 d . U . . .
O22 O 0.70301(19) 0.6973(3) 0.35068(8) 0.0155(7) Uani 1 1 d . U . . .
O24 O 0.6306(2) 0.6553(3) 0.27980(8) 0.0163(7) Uani 1 1 d . U . . .
N21 N 0.8701(2) 0.7107(4) 0.40325(9) 0.0126(8) Uani 1 1 d . U . . .
C21 C 0.8463(3) 0.9426(4) 0.46027(11) 0.0122(9) Uani 1 1 d . U . . .
C22 C 0.9393(3) 0.8674(5) 0.45379(12) 0.0145(9) Uani 1 1 d . U . . .
H22A H 0.984990 0.870236 0.477633 0.017 Uiso 1 1 calc R . . . .
H22B H 0.971033 0.915896 0.433787 0.017 Uiso 1 1 calc R . . . .
C23 C 0.9230(3) 0.7190(5) 0.44183(12) 0.0160(10) Uani 1 1 d . U . . .
H23A H 0.987110 0.672061 0.442294 0.019 Uiso 1 1 calc R . . . .
H23B H 0.884641 0.671917 0.460131 0.019 Uiso 1 1 calc R . . . .
C24 C 0.9081(3) 0.6422(4) 0.37737(12) 0.0145(9) Uani 1 1 d . U . . .
H24 H 0.971521 0.604550 0.384297 0.017 Uiso 1 1 calc R . . . .
C25 C 0.8641(3) 0.6172(4) 0.33917(12) 0.0138(9) Uani 1 1 d . U . . .
C210 C 0.7644(3) 0.6489(4) 0.32782(12) 0.0119(9) Uani 1 1 d . U . . .
C29 C 0.7272(3) 0.6208(4) 0.28920(12) 0.0124(9) Uani 1 1 d . U . . .
C28 C 0.7863(3) 0.5650(4) 0.26399(13) 0.0169(10) Uani 1 1 d . U . . .
H28 H 0.760281 0.548171 0.238268 0.020 Uiso 1 1 calc R . . . .
C27 C 0.8844(3) 0.5333(5) 0.27613(12) 0.0179(10) Uani 1 1 d . U . . .
H27 H 0.924591 0.494368 0.258676 0.022 Uiso 1 1 calc R . . . .
C26 C 0.9223(3) 0.5578(4) 0.31274(12) 0.0164(10) Uani 1 1 d . U . . .
H26 H 0.988803 0.534916 0.320777 0.020 Uiso 1 1 calc R . . . .
C211 C 0.5921(3) 0.6317(5) 0.24086(12) 0.0184(10) Uani 1 1 d . U . . .
H21A H 0.633333 0.678315 0.223912 0.028 Uiso 1 1 calc GR . . . .
H21B H 0.524967 0.667540 0.236416 0.028 Uiso 1 1 calc GR . . . .
H21C H 0.591495 0.533092 0.235587 0.028 Uiso 1 1 calc GR . . . .
O11 O 0.7033(2) 0.6416(3) 0.42463(8) 0.0160(7) Uani 1 1 d . U . . .
O13 O 0.6310(3) 0.5427(4) 0.47043(11) 0.0487(12) Uani 1 1 d . U . . .
O12 O 0.79950(18) 0.9319(3) 0.36720(8) 0.0137(7) Uani 1 1 d . U . . .
O14 O 0.90351(19) 1.0935(3) 0.32731(8) 0.0146(7) Uani 1 1 d . U . . .
N11 N 0.6130(2) 0.8731(4) 0.38965(9) 0.0118(8) Uani 1 1 d . U . . .
C11 C 0.6377(3) 0.6391(5) 0.44854(13) 0.0201(10) Uani 1 1 d . U . . .
C12 C 0.5662(3) 0.7562(5) 0.44682(12) 0.0192(10) Uani 1 1 d . U . . .
H12A H 0.597247 0.835317 0.461032 0.023 Uiso 1 1 calc R . . . .
H12B H 0.507959 0.728761 0.459223 0.023 Uiso 1 1 calc R . . . .
C13 C 0.5345(3) 0.7977(5) 0.40610(12) 0.0166(10) Uani 1 1 d . U . . .
H13A H 0.517081 0.714871 0.390579 0.020 Uiso 1 1 calc R . . . .
H13B H 0.475347 0.856264 0.405235 0.020 Uiso 1 1 calc R . . . .
C14 C 0.5899(3) 0.9853(4) 0.37181(11) 0.0115(9) Uani 1 1 d . U . . .
H14 H 0.523899 1.015236 0.371583 0.014 Uiso 1 1 calc R . . . .
C15 C 0.6534(3) 1.0700(4) 0.35219(12) 0.0125(9) Uani 1 1 d . U . . .
C110 C 0.7537(3) 1.0368(4) 0.35051(11) 0.0109(9) Uani 1 1 d . U . . .
C19 C 0.8074(3) 1.1292(4) 0.32894(11) 0.0117(9) Uani 1 1 d . U . . .
C18 C 0.7642(3) 1.2430(5) 0.31154(12) 0.0169(10) Uani 1 1 d . U . . .
H18 H 0.802133 1.303116 0.297893 0.020 Uiso 1 1 calc R . . . .
C17 C 0.6640(3) 1.2722(5) 0.31359(12) 0.0200(10) Uani 1 1 d . U . . .
H17 H 0.634380 1.350837 0.301277 0.024 Uiso 1 1 calc R . . . .
C16 C 0.6106(3) 1.1857(5) 0.33353(12) 0.0163(10) Uani 1 1 d . U . . .
H16 H 0.543034 1.204211 0.334800 0.020 Uiso 1 1 calc R . . . .
C111 C 0.9609(3) 1.1850(5) 0.30734(12) 0.0187(10) Uani 1 1 d . U . . .
H11A H 0.929564 1.197408 0.281159 0.028 Uiso 1 1 calc GR . . . .
H11B H 1.026808 1.146683 0.306709 0.028 Uiso 1 1 calc GR . . . .
H11C H 0.965871 1.273728 0.320430 0.028 Uiso 1 1 calc GR . . . .
O2W O 0.8426(2) 1.3300(3) 0.48261(8) 0.0197(7) Uani 1 1 d . U . . .
H2WA H 0.841904 1.404276 0.497716 0.029 Uiso 1 1 d GR . . . .
H2WB H 0.832634 1.362128 0.462036 0.029 Uiso 1 1 d GR . . . .
O3W O 0.7570(3) 1.3832(4) 0.40574(9) 0.0321(9) Uani 1 1 d . . . . .
H3WA H 0.732488 1.460631 0.410137 0.048 Uiso 1 1 d G . . . .
H3WB H 0.752565 1.369937 0.381705 0.048 Uiso 1 1 d G . . . .
O1W O 0.67433(19) 1.1729(3) 0.44443(8) 0.0170(7) Uani 1 1 d . U . . .
H1WA H 0.693937 1.099208 0.437307 0.025 Uiso 1 1 d GR . . . .
H1WB H 0.691510 1.230912 0.429221 0.025 Uiso 1 1 d GR . . . .
Co1 Co 0.74268(4) 0.79528(6) 0.39543(2) 0.00992(16) Uani 1 1 d . U . . .
Co2 Co 0.750000 1.17652(8) 0.500000 0.0116(2) Uani 1 2 d S TU P . .

loop_
_atom_site_aniso_label
_atom_site_aniso_U_11
_atom_site_aniso_U_22
_atom_site_aniso_U_33
_atom_site_aniso_U_23
_atom_site_aniso_U_13
_atom_site_aniso_U_12
O21 0.0101(14) 0.0148(17) 0.0115(15) -0.0019(12) 0.0009(12) 0.0006(12)
O23 0.0099(15) 0.0185(18) 0.0197(16) -0.0051(13) -0.0012(12) 0.0020(12)
O22 0.0120(14) 0.0202(18) 0.0150(15) -0.0044(13) 0.0041(12) 0.0016(13)
O24 0.0136(15) 0.0213(18) 0.0144(15) -0.0034(13) 0.0029(12) 0.0003(13)
N21 0.0108(17) 0.011(2) 0.0166(18) 0.0026(15) 0.0023(14) 0.0005(15)
C21 0.013(2) 0.011(2) 0.013(2) 0.0031(17) -0.0004(17) -0.0034(17)
C22 0.008(2) 0.022(3) 0.013(2) 0.0003(19) -0.0004(17) 0.0006(18)
C23 0.013(2) 0.019(2) 0.016(2) 0.0046(19) 0.0014(17) 0.0081(19)
C24 0.008(2) 0.012(2) 0.025(2) 0.0006(19) 0.0065(17) 0.0007(17)
C25 0.015(2) 0.011(2) 0.017(2) -0.0001(18) 0.0060(17) 0.0009(17)
C210 0.014(2) 0.006(2) 0.017(2) -0.0025(18) 0.0091(16) -0.0030(17)
C29 0.015(2) 0.009(2) 0.013(2) 0.0004(17) 0.0039(17) -0.0021(17)
C28 0.020(2) 0.013(2) 0.019(2) -0.0049(19) 0.0081(18) -0.0041(18)
C27 0.021(2) 0.014(3) 0.022(2) -0.006(2) 0.0154(19) 0.0010(19)
C26 0.013(2) 0.012(2) 0.025(2) -0.0012(19) 0.0071(18) -0.0010(18)
C211 0.017(2) 0.024(3) 0.014(2) -0.003(2) 0.0041(18) -0.009(2)
O11 0.0160(16) 0.0150(17) 0.0175(16) 0.0054(13) 0.0042(13) 0.0002(13)
O13 0.044(2) 0.048(3) 0.060(3) 0.042(2) 0.028(2) 0.017(2)
O12 0.0082(14) 0.0148(17) 0.0184(16) 0.0063(13) 0.0024(12) 0.0013(12)
O14 0.0119(14) 0.0141(17) 0.0185(16) 0.0048(13) 0.0051(12) 0.0009(12)
N11 0.0083(17) 0.013(2) 0.0134(18) -0.0020(15) 0.0001(14) -0.0010(14)
C11 0.016(2) 0.024(3) 0.020(2) 0.008(2) 0.0034(19) -0.0007(19)
C12 0.018(2) 0.023(3) 0.017(2) -0.001(2) 0.0057(18) -0.0042(19)
C13 0.010(2) 0.018(3) 0.022(2) 0.004(2) 0.0021(17) -0.0018(18)
C14 0.007(2) 0.015(2) 0.012(2) -0.0035(17) -0.0026(16) 0.0011(16)
C15 0.012(2) 0.010(2) 0.016(2) -0.0038(17) 0.0016(17) -0.0023(17)
C110 0.014(2) 0.009(2) 0.009(2) -0.0010(16) -0.0014(16) -0.0002(16)
C19 0.0098(19) 0.016(2) 0.009(2) -0.0009(17) -0.0018(16) -0.0007(16)
C18 0.015(2) 0.014(2) 0.021(2) 0.0051(19) -0.0010(19) -0.0028(18)
C17 0.018(2) 0.020(3) 0.021(2) 0.009(2) -0.0023(19) 0.0055(19)
C16 0.011(2) 0.019(3) 0.019(2) 0.0023(19) 0.0000(18) 0.0032(18)
C111 0.013(2) 0.022(3) 0.023(2) 0.007(2) 0.0064(19) -0.0012(19)
O2W 0.0207(17) 0.0193(18) 0.0192(17) -0.0033(14) 0.0031(14) -0.0054(13)
O3W 0.056(2) 0.019(2) 0.0227(19) -0.0002(15) 0.0126(18) -0.0017(18)
O1W 0.0152(15) 0.0164(18) 0.0193(16) 0.0005(14) 0.0018(13) -0.0002(13)
Co1 0.0084(3) 0.0100(3) 0.0116(3) 0.0006(2) 0.0024(2) 0.0006(2)
Co2 0.0089(4) 0.0123(5) 0.0133(4) 0.000 -0.0001(3) 0.000

loop_
_atom_type_symbol
_atom_type_description
_atom_type_scat_dispersion_real
_atom_type_scat_dispersion_imag
_atom_type_scat_source
C C 0.0033 0.0016 'International Tables Vol C Tables 4.2.6.8 and 6.1.1.4'
H H 0.0000 0.0000 'International Tables Vol C Tables 4.2.6.8 and 6.1.1.4'
Co Co 0.3494 0.9721 'International Tables Vol C Tables 4.2.6.8 and 6.1.1.4'
N N 0.0061 0.0033 'International Tables Vol C Tables 4.2.6.8 and 6.1.1.4'
O O 0.0106 0.0060 'International Tables Vol C Tables 4.2.6.8 and 6.1.1.4'

loop_
_exptl_crystal_face_index_h
_exptl_crystal_face_index_k
_exptl_crystal_face_index_l
_exptl_crystal_face_perp_dist
_exptl_oxdiff_crystal_face_indexfrac_h
_exptl_oxdiff_crystal_face_indexfrac_k
_exptl_oxdiff_crystal_face_indexfrac_l
_exptl_oxdiff_crystal_face_x
_exptl_oxdiff_crystal_face_y
_exptl_oxdiff_crystal_face_z
-1 -5 -1 0.5995 -0.9865 -4.9964 -1.0101 0.2580 -0.2611 -0.0235
1 -1 -1 0.7615 1.0025 -0.9989 -1.0011 0.0447 -0.0422 -0.0662
0 0 -1 0.0582 0.0002 0.0002 -0.9995 -0.0133 -0.0148 -0.0039
0 0 1 0.0582 -0.0002 -0.0002 0.9995 0.0133 0.0148 0.0039
-5 -1 4 0.5988 -4.9965 -1.0010 3.9936 0.0924 -0.0777 0.2453
5 1 -4 0.5988 4.9965 1.0010 -3.9936 -0.0924 0.0777 -0.2453
1 5 1 0.5995 0.9865 4.9964 1.0101 -0.2580 0.2611 0.0235
-1 1 1 0.7615 -1.0025 0.9989 1.0011 -0.0447 0.0422 0.0662

loop_
_geom_angle_atom_site_label_1
_geom_angle_atom_site_label_2
_geom_angle_atom_site_label_3
_geom_angle
_geom_angle_site_symmetry_1
_geom_angle_site_symmetry_3
_geom_angle_publ_flag
C21 O21 Co1 128.9(3) . . ?
C21 O23 Co2 132.6(3) . . ?
C210 O22 Co1 123.7(3) . . ?
C29 O24 C211 115.7(3) . . ?
C23 N21 Co1 117.0(3) . . ?
C24 N21 C23 119.1(3) . . ?
C24 N21 Co1 123.8(3) . . ?
O21 C21 C22 119.7(4) . . ?
O23 C21 O21 121.9(4) . . ?
O23 C21 C22 118.4(4) . . ?
C21 C22 H22A 108.8 . . ?
C21 C22 H22B 108.8 . . ?
C21 C22 C23 113.9(3) . . ?
H22A C22 H22B 107.7 . . ?
C23 C22 H22A 108.8 . . ?
C23 C22 H22B 108.8 . . ?
N21 C23 C22 110.6(3) . . ?
N21 C23 H23A 109.5 . . ?
N21 C23 H23B 109.5 . . ?
C22 C23 H23A 109.5 . . ?
C22 C23 H23B 109.5 . . ?
H23A C23 H23B 108.1 . . ?
N21 C24 H24 116.8 . . ?
N21 C24 C25 126.3(4) . . ?
C25 C24 H24 116.8 . . ?
C210 C25 C24 121.3(4) . . ?
C210 C25 C26 120.1(4) . . ?
C26 C25 C24 118.6(4) . . ?
O22 C210 C25 124.7(4) . . ?
O22 C210 C29 118.0(4) . . ?
C25 C210 C29 117.2(4) . . ?
O24 C29 C210 114.5(3) . . ?
O24 C29 C28 124.3(4) . . ?
C28 C29 C210 121.2(4) . . ?
C29 C28 H28 119.8 . . ?
C29 C28 C27 120.3(4) . . ?
C27 C28 H28 119.8 . . ?
C28 C27 H27 119.9 . . ?
C26 C27 C28 120.2(4) . . ?
C26 C27 H27 119.9 . . ?
C25 C26 H26 119.6 . . ?
C27 C26 C25 120.9(4) . . ?
C27 C26 H26 119.6 . . ?
O24 C211 H21A 109.5 . . ?
O24 C211 H21B 109.5 . . ?
O24 C211 H21C 109.5 . . ?
H21A C211 H21B 109.5 . . ?
H21A C211 H21C 109.5 . . ?
H21B C211 H21C 109.5 . . ?
C11 O11 Co1 128.0(3) . . ?
C110 O12 Co1 125.9(2) . . ?
C19 O14 C111 116.6(3) . . ?
C13 N11 Co1 117.9(3) . . ?
C14 N11 C13 117.8(3) . . ?
C14 N11 Co1 124.2(3) . . ?
O11 C11 C12 117.1(4) . . ?
O13 C11 O11 121.9(4) . . ?
O13 C11 C12 120.9(4) . . ?
C11 C12 H12A 109.4 . . ?
C11 C12 H12B 109.4 . . ?
C11 C12 C13 111.1(4) . . ?
H12A C12 H12B 108.0 . . ?
C13 C12 H12A 109.4 . . ?
C13 C12 H12B 109.4 . . ?
N11 C13 C12 111.3(3) . . ?
N11 C13 H13A 109.4 . . ?
N11 C13 H13B 109.4 . . ?
C12 C13 H13A 109.4 . . ?
C12 C13 H13B 109.4 . . ?
H13A C13 H13B 108.0 . . ?
N11 C14 H14 116.7 . . ?
N11 C14 C15 126.7(4) . . ?
C15 C14 H14 116.7 . . ?
C110 C15 C14 122.2(4) . . ?
C16 C15 C14 116.5(4) . . ?
C16 C15 C110 121.3(4) . . ?
O12 C110 C15 125.4(4) . . ?
O12 C110 C19 118.8(3) . . ?
C15 C110 C19 115.9(4) . . ?
O14 C19 C110 114.6(4) . . ?
O14 C19 C18 123.8(4) . . ?
C18 C19 C110 121.6(4) . . ?
C19 C18 H18 119.5 . . ?
C19 C18 C17 121.0(4) . . ?
C17 C18 H18 119.5 . . ?
C18 C17 H17 120.5 . . ?
C16 C17 C18 118.9(4) . . ?
C16 C17 H17 120.5 . . ?
C15 C16 H16 119.3 . . ?
C17 C16 C15 121.3(4) . . ?
C17 C16 H16 119.3 . . ?
O14 C111 H11A 109.5 . . ?
O14 C111 H11B 109.5 . . ?
O14 C111 H11C 109.5 . . ?
H11A C111 H11B 109.5 . . ?
H11A C111 H11C 109.5 . . ?
H11B C111 H11C 109.5 . . ?
H2WA O2W H2WB 102.2 . . ?
Co2 O2W H2WA 110.8 . . ?
Co2 O2W H2WB 120.3 . . ?
H3WA O3W H3WB 109.4 . . ?
H1WA O1W H1WB 105.9 . . ?
Co2 O1W H1WA 99.0 . . ?
Co2 O1W H1WB 116.2 . . ?
O22 Co1 O21 171.35(12) . . y
O22 Co1 N21 94.24(13) . . y
O22 Co1 O11 88.85(13) . . y
O22 Co1 O12 90.86(12) . . y
O22 Co1 N11 86.32(13) . . y
N21 Co1 O21 94.41(13) . . y
N21 Co1 O11 83.93(13) . . y
O11 Co1 O21 92.37(12) . . y
O12 Co1 O21 89.21(12) . . y
O12 Co1 N21 87.50(13) . . y
O12 Co1 O11 171.38(12) . . y
O12 Co1 N11 95.58(13) . . y
N11 Co1 O21 85.07(13) . . y
N11 Co1 N21 176.87(15) . . y
N11 Co1 O11 93.00(13) . . y
O23 Co2 O23 95.72(17) . 2_656 y
O23 Co2 O2W 87.76(12) . . y
O23 Co2 O2W 175.37(11) 2_656 . y
O23 Co2 O2W 175.37(12) . 2_656 y
O23 Co2 O2W 87.76(12) 2_656 2_656 y
O23 Co2 O1W 87.38(11) . 2_656 y
O23 Co2 O1W 87.38(11) 2_656 . y
O23 Co2 O1W 91.32(11) 2_656 2_656 y
O23 Co2 O1W 91.32(11) . . y
O2W Co2 O2W 88.93(17) 2_656 . y
O2W Co2 O1W 89.50(11) . . y
O2W Co2 O1W 91.88(11) 2_656 . y
O2W Co2 O1W 89.50(11) 2_656 2_656 y
O2W Co2 O1W 91.89(11) . 2_656 y
O1W Co2 O1W 178.06(17) 2_656 . y

loop_
_geom_bond_atom_site_label_1
_geom_bond_atom_site_label_2
_geom_bond_distance
_geom_bond_site_symmetry_2
_geom_bond_publ_flag
O21 C21 1.287(5) . ?
O21 Co1 1.942(3) . y
O23 C21 1.238(5) . ?
O23 Co2 2.078(3) . y
O22 C210 1.317(5) . ?
O22 Co1 1.871(3) . y
O24 C29 1.371(5) . ?
O24 C211 1.432(5) . ?
N21 C23 1.469(5) . ?
N21 C24 1.288(5) . ?
N21 Co1 1.923(3) . y
C21 C22 1.511(6) . ?
C22 H22A 0.9900 . ?
C22 H22B 0.9900 . ?
C22 C23 1.518(6) . ?
C23 H23A 0.9900 . ?
C23 H23B 0.9900 . ?
C24 H24 0.9500 . ?
C24 C25 1.432(6) . ?
C25 C210 1.414(6) . ?
C25 C26 1.418(6) . ?
C210 C29 1.424(6) . ?
C29 C28 1.380(6) . ?
C28 H28 0.9500 . ?
C28 C27 1.399(6) . ?
C27 H27 0.9500 . ?
C27 C26 1.356(6) . ?
C26 H26 0.9500 . ?
C211 H21A 0.9800 . ?
C211 H21B 0.9800 . ?
C211 H21C 0.9800 . ?
O11 C11 1.300(5) . ?
O11 Co1 1.931(3) . y
O13 C11 1.227(5) . ?
O12 C110 1.306(5) . ?
O12 Co1 1.884(3) . y
O14 C19 1.370(5) . ?
O14 C111 1.428(5) . ?
N11 C13 1.476(5) . ?
N11 C14 1.284(5) . ?
N11 Co1 1.923(3) . y
C11 C12 1.502(6) . ?
C12 H12A 0.9900 . ?
C12 H12B 0.9900 . ?
C12 C13 1.507(6) . ?
C13 H13A 0.9900 . ?
C13 H13B 0.9900 . ?
C14 H14 0.9500 . ?
C14 C15 1.434(6) . ?
C15 C110 1.420(5) . ?
C15 C16 1.402(6) . ?
C110 C19 1.436(6) . ?
C19 C18 1.371(6) . ?
C18 H18 0.9500 . ?
C18 C17 1.412(6) . ?
C17 H17 0.9500 . ?
C17 C16 1.364(6) . ?
C16 H16 0.9500 . ?
C111 H11A 0.9800 . ?
C111 H11B 0.9800 . ?
C111 H11C 0.9800 . ?
O2W H2WA 0.8997 . ?
O2W H2WB 0.7872 . ?
O2W Co2 2.100(3) . y
O3W H3WA 0.8487 . ?
O3W H3WB 0.8520 . ?
O1W H1WA 0.8169 . ?
O1W H1WB 0.8322 . ?
O1W Co2 2.110(3) . y

loop_
_geom_hbond_atom_site_label_D
_geom_hbond_atom_site_label_H
_geom_hbond_atom_site_label_A
_geom_hbond_distance_DH
_geom_hbond_distance_HA
_geom_hbond_distance_DA
_geom_hbond_angle_DHA
_geom_hbond_site_symmetry_A
O2W H2WA O13 0.90 1.77 2.654(5) 167.1 2_666
O1W H1WA O21 0.82 2.08 2.855(4) 158.6 .

loop_
_geom_torsion_atom_site_label_1
_geom_torsion_atom_site_label_2
_geom_torsion_atom_site_label_3
_geom_torsion_atom_site_label_4
_geom_torsion
_geom_torsion_site_symmetry_1
_geom_torsion_site_symmetry_2
_geom_torsion_site_symmetry_3
_geom_torsion_site_symmetry_4
_geom_torsion_publ_flag
O21 C21 C22 C23 -31.7(5) . . . . ?
O23 C21 C22 C23 147.9(4) . . . . ?
O22 C210 C29 O24 3.3(6) . . . . ?
O22 C210 C29 C28 -177.5(4) . . . . ?
O24 C29 C28 C27 179.9(4) . . . . ?
N21 C24 C25 C210 -10.4(7) . . . . ?
N21 C24 C25 C26 170.4(4) . . . . ?
C21 C22 C23 N21 68.6(4) . . . . ?
C23 N21 C24 C25 176.2(4) . . . . ?
C24 N21 C23 C22 124.4(4) . . . . ?
C24 C25 C210 O22 -2.9(7) . . . . ?
C24 C25 C210 C29 179.8(4) . . . . ?
C24 C25 C26 C27 -179.4(4) . . . . ?
C25 C210 C29 O24 -179.2(4) . . . . ?
C25 C210 C29 C28 0.0(6) . . . . ?
C210 O22 Co1 N21 -26.9(3) . . . . ?
C210 O22 Co1 O11 -110.7(3) . . . . ?
C210 O22 Co1 O12 60.6(3) . . . . ?
C210 O22 Co1 N11 156.2(3) . . . . ?
C210 C25 C26 C27 1.5(7) . . . . ?
C210 C29 C28 C27 0.8(7) . . . . ?
C29 C28 C27 C26 -0.4(7) . . . . ?
C28 C27 C26 C25 -0.7(7) . . . . ?
C26 C25 C210 O22 176.3(4) . . . . ?
C26 C25 C210 C29 -1.1(6) . . . . ?
C211 O24 C29 C210 178.3(4) . . . . ?
C211 O24 C29 C28 -0.9(6) . . . . ?
O11 C11 C12 C13 39.6(5) . . . . ?
O13 C11 C12 C13 -137.0(5) . . . . ?
O12 C110 C19 O14 1.9(5) . . . . ?
O12 C110 C19 C18 -178.4(4) . . . . ?
O14 C19 C18 C17 178.5(4) . . . . ?
N11 C14 C15 C110 -0.2(7) . . . . ?
N11 C14 C15 C16 177.8(4) . . . . ?
C11 C12 C13 N11 -74.2(5) . . . . ?
C13 N11 C14 C15 -176.6(4) . . . . ?
C14 N11 C13 C12 -132.3(4) . . . . ?
C14 C15 C110 O12 -2.7(6) . . . . ?
C14 C15 C110 C19 178.3(4) . . . . ?
C14 C15 C16 C17 -179.1(4) . . . . ?
C15 C110 C19 O14 -179.0(3) . . . . ?
C15 C110 C19 C18 0.7(6) . . . . ?
C110 O12 Co1 O21 -86.1(3) . . . . ?
C110 O12 Co1 O22 85.3(3) . . . . ?
C110 O12 Co1 N21 179.5(3) . . . . ?
C110 O12 Co1 N11 -1.1(3) . . . . ?
C110 C15 C16 C17 -1.2(7) . . . . ?
C110 C19 C18 C17 -1.2(7) . . . . ?
C19 C18 C17 C16 0.5(7) . . . . ?
C18 C17 C16 C15 0.7(7) . . . . ?
C16 C15 C110 O12 179.5(4) . . . . ?
C16 C15 C110 C19 0.5(6) . . . . ?
C111 O14 C19 C110 -177.8(3) . . . . ?
C111 O14 C19 C18 2.5(6) . . . . ?
Co1 O21 C21 O23 168.8(3) . . . . ?
Co1 O21 C21 C22 -11.6(5) . . . . ?
Co1 O22 C210 C25 24.7(6) . . . . ?
Co1 O22 C210 C29 -158.0(3) . . . . ?
Co1 N21 C23 C22 -59.2(4) . . . . ?
Co1 N21 C24 C25 0.1(6) . . . . ?
Co1 O11 C11 O13 -166.8(4) . . . . ?
Co1 O11 C11 C12 16.5(6) . . . . ?
Co1 O12 C110 C15 3.1(6) . . . . ?
Co1 O12 C110 C19 -177.9(3) . . . . ?
Co1 N11 C13 C12 48.9(4) . . . . ?
Co1 N11 C14 C15 2.1(6) . . . . ?
Co2 O23 C21 O21 -7.9(6) . . . . ?
Co2 O23 C21 C22 172.5(3) . . . . ?
